data_7155932
loop_
_publ_author_name
'Urban, Michal'
'Franc, Michael'
'Hofmanova, Marketa'
'Cisarova, Ivana'
'Vesely, Jan'

_publ_section_title
;
 The Enantioselective Addition of 1-Fluoro-1-nitro(phenylsulfonyl)methane
 to Isatin-Derived Ketimines
;
_journal_name_full 'Org. Biomol. Chem.'
_journal_paper_doi 10.1039/C7OB02408H
_journal_year 2017
_chemical_absolute_configuration ad
_chemical_compound_source 'synthesized by the authors'
_chemical_formula_moiety 'C27 H26 F N3 O7 S'
_chemical_formula_sum 'C27 H26 F N3 O7 S'
_chemical_formula_weight 555.57
_space_group_crystal_system monoclinic
_space_group_IT_number 5
_space_group_name_Hall 'C 2y'
_space_group_name_H-M_alt 'C 1 2 1'
_symmetry_space_group_name_Hall 'C 2y'
_symmetry_space_group_name_H-M 'C 1 2 1'
_atom_sites_solution_hydrogens mixed
_audit_creation_method SHELXL-2017/1
_audit_update_record
;
2017-09-20 deposited with the CCDC.
2017-10-19 downloaded from the CCDC.
;
_cell_angle_alpha 90
_cell_angle_beta 114.0330(10)
_cell_angle_gamma 90
_cell_formula_units_Z 4
_cell_length_a 27.2206(7)
_cell_length_b 8.3665(2)
_cell_length_c 13.1113(3)
_cell_measurement_reflns_used 9946
_cell_measurement_temperature 150(2)
_cell_measurement_theta_max 77.3279
_cell_measurement_theta_min 3.9473
_cell_volume 2727.13(12)
_computing_cell_refinement 'SAINT V8.37A (Bruker AXS Inc., 2015)'
_computing_data_collection 'Bruker Instrument Service vV6.2.1'
_computing_data_reduction 'SAINT V8.37A (Bruker AXS Inc., 2015)'
_computing_structure_refinement 'SHELXL-2017/1 (Sheldrick, 2017)'
_computing_structure_solution 'XT, VERSION 2014/5'
_diffrn_ambient_temperature 150(2)
_diffrn_detector_area_resol_mean 10.4167
_diffrn_measured_fraction_theta_full 1.000
_diffrn_measured_fraction_theta_max 0.998
_diffrn_measurement_device_type 'Bruker D8 VENTURE Kappa Duo PHOTON 100 CMOS'
_diffrn_measurement_method '\f and \w scans'
_diffrn_radiation_monochromator 'Helios Cu  multilayer optic'
_diffrn_radiation_type CuK\a
_diffrn_radiation_wavelength 1.54178
_diffrn_reflns_av_R_equivalents 0.0278
_diffrn_reflns_av_unetI/netI 0.0180
_diffrn_reflns_Laue_measured_fraction_full 1.000
_diffrn_reflns_Laue_measured_fraction_max 0.998
_diffrn_reflns_limit_h_max 34
_diffrn_reflns_limit_h_min -34
_diffrn_reflns_limit_k_max 10
_diffrn_reflns_limit_k_min -10
_diffrn_reflns_limit_l_max 16
_diffrn_reflns_limit_l_min -16
_diffrn_reflns_number 46990
_diffrn_reflns_point_group_measured_fraction_full 0.998
_diffrn_reflns_point_group_measured_fraction_max 0.991
_diffrn_reflns_theta_full 67.679
_diffrn_reflns_theta_max 77.474
_diffrn_reflns_theta_min 3.556
_diffrn_source 'I\mS  micro-focus sealed tube'
_exptl_absorpt_coefficient_mu 1.549
_exptl_absorpt_correction_T_max 0.87
_exptl_absorpt_correction_T_min 0.77
_exptl_absorpt_correction_type multi-scan
_exptl_absorpt_process_details
;
SADABS-2014/5 - Bruker AXS area detector scaling and absorption correction
;
_exptl_crystal_colour colourless
_exptl_crystal_density_diffrn 1.353
_exptl_crystal_description prism
_exptl_crystal_F_000 1160
_exptl_crystal_size_max 0.294
_exptl_crystal_size_mid 0.200
_exptl_crystal_size_min 0.091
_refine_diff_density_max 0.187
_refine_diff_density_min -0.223
_refine_diff_density_rms 0.037
_refine_ls_abs_structure_details
;
 Flack x determined using 2582 quotients [(I+)-(I-)]/[(I+)+(I-)]
 (Parsons, Flack and Wagner, Acta Cryst. B69 (2013) 249-259).
;
_refine_ls_abs_structure_Flack 0.002(7)
_refine_ls_extinction_coef 0.00161(12)
_refine_ls_extinction_expression Fc^*^=kFc[1+0.001xFc^2^\l^3^/sin(2\q)]^-1/4^
_refine_ls_extinction_method 'SHELXL-2017/1 (Sheldrick 2017)'
_refine_ls_goodness_of_fit_ref 1.041
_refine_ls_hydrogen_treatment constr
_refine_ls_matrix_type full
_refine_ls_number_parameters 356
_refine_ls_number_reflns 5761
_refine_ls_number_restraints 1
_refine_ls_restrained_S_all 1.041
_refine_ls_R_factor_all 0.0262
_refine_ls_R_factor_gt 0.0258
_refine_ls_shift/su_max 0.001
_refine_ls_shift/su_mean 0.000
_refine_ls_structure_factor_coef Fsqd
_refine_ls_weighting_details 'w=1/[\s^2^(Fo^2^)+(0.0384P)^2^+1.1845P] where P=(Fo^2^+2Fc^2^)/3'
_refine_ls_weighting_scheme calc
_refine_ls_wR_factor_gt 0.0674
_refine_ls_wR_factor_ref 0.0677
_reflns_Friedel_coverage 0.854
_reflns_Friedel_fraction_full 0.996
_reflns_Friedel_fraction_max 0.983
_reflns_number_gt 5691
_reflns_number_total 5761
_reflns_threshold_expression 'I > 2\s(I)'
_cod_data_source_file c7ob02408h2.cif
_cod_data_source_block cu_mu568_vesely
_cod_database_code 7155932
_shelx_shelxl_version_number 2017/1
_shelx_space_group_comment
;
The symmetry employed for this shelxl refinement is uniquely defined
by the following loop, which should always be used as a source of
symmetry information in preference to the above space-group names.
They are only intended as comments.
;
_shelx_estimated_absorpt_t_min 0.659
_shelx_estimated_absorpt_t_max 0.872

loop_
_space_group_symop_operation_xyz
'x, y, z'
'-x, y, -z'
'x+1/2, y+1/2, z'
'-x+1/2, y+1/2, -z'

loop_
_atom_site_label
_atom_site_type_symbol
_atom_site_fract_x
_atom_site_fract_y
_atom_site_fract_z
_atom_site_U_iso_or_equiv
_atom_site_adp_type
_atom_site_occupancy
_atom_site_site_symmetry_order
_atom_site_calc_flag
_atom_site_refinement_flags_posn
_atom_site_refinement_flags_adp
C1 C 0.61070(7) 0.4497(2) 0.60942(14) 0.0196(3) Uani 1 1 d . .
C2 C 0.65505(7) 0.5072(2) 0.56939(14) 0.0179(3) Uani 1 1 d . .
C3 C 0.63824(7) 0.6794(2) 0.53781(14) 0.0186(3) Uani 1 1 d . .
C4 C 0.65529(7) 0.7902(2) 0.48114(15) 0.0245(4) Uani 1 1 d . .
H4 H 0.682536 0.764335 0.456129 0.029 Uiso 1 1 calc R U
C5 C 0.63139(8) 0.9412(3) 0.46159(17) 0.0292(4) Uani 1 1 d . .
H5 H 0.642371 1.019119 0.422465 0.035 Uiso 1 1 calc R U
C6 C 0.59180(8) 0.9787(2) 0.49866(18) 0.0289(4) Uani 1 1 d . .
H6 H 0.576359 1.082536 0.485160 0.035 Uiso 1 1 calc R U
C7 C 0.57421(7) 0.8672(2) 0.55531(15) 0.0235(4) Uani 1 1 d . .
H7 H 0.547376 0.893308 0.581442 0.028 Uiso 1 1 calc R U
C8 C 0.59733(7) 0.7171(2) 0.57199(14) 0.0189(3) Uani 1 1 d . .
C9 C 0.53894(7) 0.5736(2) 0.65276(15) 0.0218(4) Uani 1 1 d . .
H9A H 0.527622 0.460941 0.651847 0.026 Uiso 1 1 calc R U
H9B H 0.507868 0.634195 0.599390 0.026 Uiso 1 1 calc R U
C10 C 0.55460(7) 0.6414(2) 0.76865(15) 0.0211(3) Uani 1 1 d . .
C11 C 0.60258(8) 0.5953(3) 0.85544(16) 0.0287(4) Uani 1 1 d . .
H11 H 0.625627 0.521376 0.841520 0.034 Uiso 1 1 calc R U
C12 C 0.61701(9) 0.6565(3) 0.96211(17) 0.0357(5) Uani 1 1 d . .
H12 H 0.650020 0.625447 1.020646 0.043 Uiso 1 1 calc R U
C13 C 0.58357(10) 0.7622(3) 0.98319(17) 0.0364(5) Uani 1 1 d . .
H13 H 0.593439 0.803890 1.056269 0.044 Uiso 1 1 calc R U
C14 C 0.53557(10) 0.8076(3) 0.89792(18) 0.0381(5) Uani 1 1 d . .
H14 H 0.512315 0.879850 0.912591 0.046 Uiso 1 1 calc R U
C15 C 0.52124(9) 0.7474(3) 0.79043(17) 0.0305(4) Uani 1 1 d . .
H15 H 0.488369 0.779613 0.731919 0.037 Uiso 1 1 calc R U
C16 C 0.70925(7) 0.5061(2) 0.67411(14) 0.0207(4) Uani 1 1 d . .
C17 C 0.61054(7) 0.3918(2) 0.38778(14) 0.0199(3) Uani 1 1 d . .
C18 C 0.71715(8) 0.2276(3) 0.81235(15) 0.0260(4) Uani 1 1 d . .
C19 C 0.68604(9) 0.0916(3) 0.77229(18) 0.0359(5) Uani 1 1 d . .
H19 H 0.680809 0.047711 0.701782 0.043 Uiso 1 1 calc R U
C20 C 0.66272(11) 0.0212(3) 0.8378(2) 0.0451(6) Uani 1 1 d . .
H20 H 0.641486 -0.072468 0.812262 0.054 Uiso 1 1 calc R U
C21 C 0.67026(10) 0.0866(3) 0.9397(2) 0.0423(5) Uani 1 1 d . .
H21 H 0.653506 0.038928 0.983120 0.051 Uiso 1 1 calc R U
C22 C 0.70199(10) 0.2210(3) 0.97928(19) 0.0395(5) Uani 1 1 d . .
H22 H 0.707227 0.264387 1.049920 0.047 Uiso 1 1 calc R U
C23 C 0.72612(9) 0.2922(3) 0.91608(16) 0.0311(4) Uani 1 1 d . .
H23 H 0.748387 0.383627 0.943105 0.037 Uiso 1 1 calc R U
C24 C 0.57587(8) 0.2747(2) 0.20150(15) 0.0277(4) Uani 1 1 d . .
C25 C 0.59880(12) 0.1446(4) 0.1538(2) 0.0566(8) Uani 1 1 d . .
H25A H 0.633667 0.179013 0.156135 0.085 Uiso 1 1 calc R U
H25B H 0.574052 0.123614 0.076226 0.085 Uiso 1 1 calc R U
H25C H 0.603556 0.046883 0.197976 0.085 Uiso 1 1 calc R U
C26 C 0.52235(10) 0.2225(4) 0.2000(2) 0.0455(6) Uani 1 1 d . .
H26A H 0.527835 0.130787 0.249934 0.068 Uiso 1 1 calc R U
H26B H 0.498105 0.192113 0.123857 0.068 Uiso 1 1 calc R U
H26C H 0.506444 0.310900 0.225261 0.068 Uiso 1 1 calc R U
C27 C 0.57203(12) 0.4329(4) 0.1442(2) 0.0481(6) Uani 1 1 d . .
H27A H 0.556262 0.512475 0.176795 0.072 Uiso 1 1 calc R U
H27B H 0.549265 0.421495 0.064335 0.072 Uiso 1 1 calc R U
H27C H 0.608067 0.467671 0.154030 0.072 Uiso 1 1 calc R U
F1 F 0.70166(4) 0.57409(14) 0.76043(9) 0.0245(2) Uani 1 1 d . .
N1 N 0.58310(6) 0.58082(19) 0.61666(12) 0.0189(3) Uani 1 1 d . .
N2 N 0.65707(6) 0.4079(2) 0.48144(12) 0.0211(3) Uani 1 1 d . .
H2 H 0.685589 0.343630 0.497776 0.025 Uiso 1 1 d R U
N3 N 0.74998(6) 0.6113(2) 0.65288(14) 0.0273(4) Uani 1 1 d . .
O1 O 0.60431(5) 0.31305(18) 0.63135(11) 0.0266(3) Uani 1 1 d . .
O2 O 0.56979(5) 0.46323(19) 0.37442(12) 0.0297(3) Uani 1 1 d . .
O3 O 0.61730(5) 0.28772(16) 0.31713(10) 0.0247(3) Uani 1 1 d . .
O4 O 0.76361(6) 0.5612(2) 0.58111(12) 0.0355(4) Uani 1 1 d . .
O5 O 0.76456(6) 0.7341(2) 0.70662(14) 0.0387(4) Uani 1 1 d . .
O6 O 0.79957(5) 0.3755(2) 0.80540(12) 0.0338(3) Uani 1 1 d . .
O7 O 0.74248(7) 0.2154(2) 0.63975(12) 0.0353(3) Uani 1 1 d . .
S1 S 0.74799(2) 0.31548(6) 0.73193(3) 0.02497(11) Uani 1 1 d . .

loop_
_atom_site_aniso_label
_atom_site_aniso_U_11
_atom_site_aniso_U_22
_atom_site_aniso_U_33
_atom_site_aniso_U_23
_atom_site_aniso_U_13
_atom_site_aniso_U_12
C1 0.0177(8) 0.0244(9) 0.0162(8) -0.0005(6) 0.0063(6) -0.0014(6)
C2 0.0148(8) 0.0233(8) 0.0147(7) -0.0011(6) 0.0051(6) -0.0001(6)
C3 0.0166(8) 0.0221(8) 0.0156(7) -0.0011(6) 0.0051(6) -0.0013(6)
C4 0.0214(8) 0.0305(10) 0.0223(8) 0.0024(7) 0.0095(7) -0.0025(7)
C5 0.0282(9) 0.0259(9) 0.0306(10) 0.0046(8) 0.0089(8) -0.0056(8)
C6 0.0285(10) 0.0217(9) 0.0309(10) -0.0002(7) 0.0064(8) -0.0006(8)
C7 0.0205(8) 0.0245(9) 0.0236(8) -0.0054(7) 0.0071(7) 0.0001(7)
C8 0.0175(8) 0.0227(8) 0.0152(7) -0.0018(6) 0.0055(6) -0.0033(7)
C9 0.0162(8) 0.0308(9) 0.0205(8) -0.0035(7) 0.0097(6) -0.0037(7)
C10 0.0227(8) 0.0244(8) 0.0193(8) 0.0001(7) 0.0118(7) -0.0047(7)
C11 0.0258(9) 0.0387(11) 0.0232(9) 0.0015(8) 0.0116(8) 0.0028(8)
C12 0.0337(11) 0.0499(13) 0.0203(9) 0.0022(9) 0.0076(8) -0.0045(9)
C13 0.0545(14) 0.0345(11) 0.0236(9) -0.0063(8) 0.0193(9) -0.0087(10)
C14 0.0564(13) 0.0320(10) 0.0345(11) -0.0029(9) 0.0272(10) 0.0071(11)
C15 0.0341(10) 0.0328(10) 0.0272(9) 0.0011(8) 0.0151(8) 0.0060(9)
C16 0.0175(8) 0.0278(9) 0.0163(8) -0.0009(7) 0.0064(7) -0.0005(7)
C17 0.0188(8) 0.0225(8) 0.0178(8) -0.0009(6) 0.0067(6) 0.0006(7)
C18 0.0240(9) 0.0293(10) 0.0199(8) 0.0052(7) 0.0040(7) 0.0017(8)
C19 0.0411(12) 0.0315(11) 0.0253(10) 0.0041(8) 0.0035(9) -0.0034(9)
C20 0.0444(13) 0.0384(12) 0.0391(12) 0.0135(10) 0.0033(10) -0.0118(10)
C21 0.0402(12) 0.0452(13) 0.0414(12) 0.0204(11) 0.0166(10) 0.0003(11)
C22 0.0491(13) 0.0433(13) 0.0288(10) 0.0076(10) 0.0187(10) 0.0021(11)
C23 0.0355(10) 0.0332(11) 0.0233(9) 0.0023(8) 0.0105(8) -0.0010(9)
C24 0.0262(9) 0.0330(11) 0.0170(8) -0.0050(7) 0.0018(7) 0.0066(7)
C25 0.0476(14) 0.076(2) 0.0300(12) -0.0268(13) -0.0010(10) 0.0263(14)
C26 0.0364(12) 0.0544(15) 0.0371(12) -0.0164(11) 0.0062(10) -0.0129(11)
C27 0.0607(16) 0.0500(15) 0.0246(11) 0.0077(10) 0.0082(11) -0.0017(13)
F1 0.0238(5) 0.0321(6) 0.0165(5) -0.0038(4) 0.0072(4) -0.0009(4)
N1 0.0163(6) 0.0225(7) 0.0193(7) -0.0011(6) 0.0089(5) -0.0006(6)
N2 0.0168(7) 0.0287(8) 0.0162(7) -0.0025(6) 0.0052(6) 0.0047(6)
N3 0.0169(7) 0.0378(10) 0.0246(8) 0.0051(7) 0.0056(6) -0.0016(7)
O1 0.0266(6) 0.0233(6) 0.0314(6) 0.0025(6) 0.0132(5) -0.0012(6)
O2 0.0181(6) 0.0401(8) 0.0277(7) -0.0105(6) 0.0062(5) 0.0058(6)
O3 0.0234(6) 0.0293(7) 0.0166(6) -0.0044(5) 0.0031(5) 0.0087(5)
O4 0.0236(7) 0.0568(10) 0.0295(7) 0.0045(7) 0.0142(6) 0.0004(7)
O5 0.0308(8) 0.0367(9) 0.0453(9) -0.0056(7) 0.0122(7) -0.0122(7)
O6 0.0195(6) 0.0475(9) 0.0284(7) 0.0090(6) 0.0035(5) 0.0032(6)
O7 0.0411(8) 0.0390(8) 0.0257(7) 0.0017(6) 0.0135(6) 0.0142(7)
S1 0.0210(2) 0.0327(2) 0.01901(19) 0.00366(18) 0.00584(15) 0.00502(18)

loop_
_atom_type_symbol
_atom_type_description
_atom_type_scat_dispersion_real
_atom_type_scat_dispersion_imag
_atom_type_scat_source
C C 0.0181 0.0091 'International Tables Vol C Tables 4.2.6.8 and 6.1.1.4'
H H 0.0000 0.0000 'International Tables Vol C Tables 4.2.6.8 and 6.1.1.4'
N N 0.0311 0.0180 'International Tables Vol C Tables 4.2.6.8 and 6.1.1.4'
O O 0.0492 0.0322 'International Tables Vol C Tables 4.2.6.8 and 6.1.1.4'
F F 0.0727 0.0534 'International Tables Vol C Tables 4.2.6.8 and 6.1.1.4'
S S 0.3331 0.5567 'International Tables Vol C Tables 4.2.6.8 and 6.1.1.4'

loop_
_geom_angle_atom_site_label_1
_geom_angle_atom_site_label_2
_geom_angle_atom_site_label_3
_geom_angle
O1 C1 N1 127.70(17)
O1 C1 C2 124.91(17)
N1 C1 C2 107.37(15)
N2 C2 C3 115.76(15)
N2 C2 C16 111.86(14)
C3 C2 C16 108.60(14)
N2 C2 C1 112.03(14)
C3 C2 C1 101.18(14)
C16 C2 C1 106.55(14)
C4 C3 C8 120.53(17)
C4 C3 C2 130.85(17)
C8 C3 C2 108.57(15)
C3 C4 C5 118.20(18)
C3 C4 H4 120.9
C5 C4 H4 120.9
C6 C5 C4 120.72(18)
C6 C5 H5 119.6
C4 C5 H5 119.6
C5 C6 C7 121.36(19)
C5 C6 H6 119.3
C7 C6 H6 119.3
C8 C7 C6 117.37(17)
C8 C7 H7 121.3
C6 C7 H7 121.3
C7 C8 C3 121.76(17)
C7 C8 N1 128.16(16)
C3 C8 N1 109.97(15)
N1 C9 C10 112.19(14)
N1 C9 H9A 109.2
C10 C9 H9A 109.2
N1 C9 H9B 109.2
C10 C9 H9B 109.2
H9A C9 H9B 107.9
C15 C10 C11 119.09(18)
C15 C10 C9 120.62(17)
C11 C10 C9 120.28(17)
C12 C11 C10 120.5(2)
C12 C11 H11 119.7
C10 C11 H11 119.7
C13 C12 C11 120.1(2)
C13 C12 H12 120.0
C11 C12 H12 120.0
C12 C13 C14 119.93(19)
C12 C13 H13 120.0
C14 C13 H13 120.0
C13 C14 C15 120.1(2)
C13 C14 H14 120.0
C15 C14 H14 120.0
C10 C15 C14 120.3(2)
C10 C15 H15 119.9
C14 C15 H15 119.9
F1 C16 N3 106.21(14)
F1 C16 C2 108.84(14)
N3 C16 C2 109.53(14)
F1 C16 S1 105.59(11)
N3 C16 S1 103.37(12)
C2 C16 S1 122.20(13)
O2 C17 O3 126.79(16)
O2 C17 N2 122.81(16)
O3 C17 N2 110.40(14)
C19 C18 C23 121.8(2)
C19 C18 S1 118.94(16)
C23 C18 S1 119.24(16)
C18 C19 C20 118.4(2)
C18 C19 H19 120.8
C20 C19 H19 120.8
C21 C20 C19 120.3(2)
C21 C20 H20 119.8
C19 C20 H20 119.8
C20 C21 C22 120.6(2)
C20 C21 H21 119.7
C22 C21 H21 119.7
C21 C22 C23 120.1(2)
C21 C22 H22 120.0
C23 C22 H22 120.0
C22 C23 C18 118.7(2)
C22 C23 H23 120.6
C18 C23 H23 120.6
O3 C24 C27 108.43(17)
O3 C24 C25 101.90(16)
C27 C24 C25 112.5(2)
O3 C24 C26 111.25(17)
C27 C24 C26 112.1(2)
C25 C24 C26 110.2(2)
C24 C25 H25A 109.5
C24 C25 H25B 109.5
H25A C25 H25B 109.5
C24 C25 H25C 109.5
H25A C25 H25C 109.5
H25B C25 H25C 109.5
C24 C26 H26A 109.5
C24 C26 H26B 109.5
H26A C26 H26B 109.5
C24 C26 H26C 109.5
H26A C26 H26C 109.5
H26B C26 H26C 109.5
C24 C27 H27A 109.5
C24 C27 H27B 109.5
H27A C27 H27B 109.5
C24 C27 H27C 109.5
H27A C27 H27C 109.5
H27B C27 H27C 109.5
C1 N1 C8 111.88(14)
C1 N1 C9 122.82(15)
C8 N1 C9 124.80(15)
C17 N2 C2 116.97(14)
C17 N2 H2 123.5
C2 N2 H2 117.8
O5 N3 O4 127.44(18)
O5 N3 C16 118.07(16)
O4 N3 C16 114.48(17)
C17 O3 C24 119.67(13)
O7 S1 O6 120.77(10)
O7 S1 C18 110.61(10)
O6 S1 C18 108.72(9)
O7 S1 C16 107.83(8)
O6 S1 C16 101.99(9)
C18 S1 C16 105.61(9)

loop_
_geom_bond_atom_site_label_1
_geom_bond_atom_site_label_2
_geom_bond_distance
C1 O1 1.209(2)
C1 N1 1.355(2)
C1 C2 1.575(2)
C2 N2 1.440(2)
C2 C3 1.517(2)
C2 C16 1.553(2)
C3 C4 1.381(3)
C3 C8 1.395(2)
C4 C5 1.396(3)
C4 H4 0.9500
C5 C6 1.386(3)
C5 H5 0.9500
C6 C7 1.393(3)
C6 H6 0.9500
C7 C8 1.381(3)
C7 H7 0.9500
C8 N1 1.406(2)
C9 N1 1.462(2)
C9 C10 1.511(2)
C9 H9A 0.9900
C9 H9B 0.9900
C10 C15 1.380(3)
C10 C11 1.393(3)
C11 C12 1.388(3)
C11 H11 0.9500
C12 C13 1.375(3)
C12 H12 0.9500
C13 C14 1.383(3)
C13 H13 0.9500
C14 C15 1.394(3)
C14 H14 0.9500
C15 H15 0.9500
C16 F1 1.355(2)
C16 N3 1.527(2)
C16 S1 1.8921(19)
C17 O2 1.208(2)
C17 O3 1.337(2)
C17 N2 1.365(2)
C18 C19 1.387(3)
C18 C23 1.390(3)
C18 S1 1.755(2)
C19 C20 1.390(4)
C19 H19 0.9500
C20 C21 1.380(4)
C20 H20 0.9500
C21 C22 1.383(4)
C21 H21 0.9500
C22 C23 1.385(3)
C22 H22 0.9500
C23 H23 0.9500
C24 O3 1.480(2)
C24 C27 1.504(3)
C24 C25 1.511(3)
C24 C26 1.513(3)
C25 H25A 0.9800
C25 H25B 0.9800
C25 H25C 0.9800
C26 H26A 0.9800
C26 H26B 0.9800
C26 H26C 0.9800
C27 H27A 0.9800
C27 H27B 0.9800
C27 H27C 0.9800
N2 H2 0.8958
N3 O5 1.217(2)
N3 O4 1.218(2)
O6 S1 1.4317(15)
O7 S1 1.4273(16)
